data_4079929
loop_
_publ_author_name
'Tahara, Atsushi'
'Kajigaya, Mana'
'Takao, Toshiro'
'Suzuki, Hiroharu'

_publ_section_title
;
 Synthesis and Dynamic Properties of a Triruthenium Complex Containing
 \m3-\h2(&#x2225;)-Ethyne and \m3-Methylidyne Ligands: Equilibrium of an
 Ethyne--Hydrido Complex with a Nonclassical \m3-Vinyl Complex
;
_journal_issue 1
_journal_name_full Organometallics
_journal_page_first 260
_journal_paper_doi 10.1021/om301064y
_journal_volume 32
_journal_year 2013
_chemical_formula_sum 'C33 H50 Ru3'
_chemical_formula_weight 749.94
_chemical_name_systematic
; 
 ? 
;
_space_group_IT_number 2
_symmetry_cell_setting triclinic
_symmetry_space_group_name_Hall '-P 1'
_symmetry_space_group_name_H-M 'P -1'
_atom_sites_solution_hydrogens refall
_atom_sites_solution_primary direct
_atom_sites_solution_secondary difmap
_audit_creation_method SHELXL-97
_cell_angle_alpha 85.1000(14)
_cell_angle_beta 83.6130(15)
_cell_angle_gamma 66.0600(13)
_cell_formula_units_Z 2
_cell_length_a 8.2947(5)
_cell_length_b 11.3999(6)
_cell_length_c 18.0571(10)
_cell_measurement_reflns_used 12841
_cell_measurement_temperature 193(2)
_cell_measurement_theta_max 25.35
_cell_measurement_theta_min 3.01
_cell_volume 1549.35(15)
_computing_cell_refinement PROCESS-AUTO
_computing_data_collection 'PROCESS-AUTO (Rigaku, 1998)'
_computing_data_reduction 'SHELXS-97 (Sheldrick, 1990)'
_computing_molecular_graphics 'ORTEX (P.McArdle, 1995)'
_computing_publication_material SHELXL-97
_computing_structure_refinement 'SHELXL-97 (Sheldrick, 1997)'
_computing_structure_solution SHELXS-97
_diffrn_ambient_temperature 193(2)
_diffrn_detector_area_resol_mean 10
_diffrn_measured_fraction_theta_full 0.996
_diffrn_measured_fraction_theta_max 0.996
_diffrn_measurement_device_type 'Rigaku R-AXIS RAPID Imaging Plate'
_diffrn_measurement_method \w
_diffrn_radiation_monochromator graphite
_diffrn_radiation_source 'Rigaku Rotating Anode ultraX18'
_diffrn_radiation_type MoK\a
_diffrn_radiation_wavelength 0.71069
_diffrn_reflns_av_R_equivalents 0.0259
_diffrn_reflns_av_sigmaI/netI 0.0352
_diffrn_reflns_limit_h_max 9
_diffrn_reflns_limit_h_min -9
_diffrn_reflns_limit_k_max 13
_diffrn_reflns_limit_k_min -13
_diffrn_reflns_limit_l_max 21
_diffrn_reflns_limit_l_min -21
_diffrn_reflns_number 12841
_diffrn_reflns_theta_full 25.35
_diffrn_reflns_theta_max 25.35
_diffrn_reflns_theta_min 3.01
_exptl_absorpt_coefficient_mu 1.463
_exptl_absorpt_correction_T_max 1.0000
_exptl_absorpt_correction_T_min 0.8023
_exptl_absorpt_correction_type empirical
_exptl_crystal_colour yellow
_exptl_crystal_density_diffrn 1.608
_exptl_crystal_density_meas ?
_exptl_crystal_density_method 'not measured'
_exptl_crystal_description platelet
_exptl_crystal_F_000 760
_exptl_crystal_size_max 0.183
_exptl_crystal_size_mid 0.144
_exptl_crystal_size_min 0.023
_refine_diff_density_max 1.419
_refine_diff_density_min -0.891
_refine_diff_density_rms 0.136
_refine_ls_extinction_method none
_refine_ls_goodness_of_fit_ref 1.068
_refine_ls_hydrogen_treatment refall
_refine_ls_matrix_type full
_refine_ls_number_parameters 274
_refine_ls_number_reflns 5647
_refine_ls_number_restraints 0
_refine_ls_restrained_S_all 1.068
_refine_ls_R_factor_all 0.0509
_refine_ls_R_factor_gt 0.0415
_refine_ls_shift/su_max 0.001
_refine_ls_shift/su_mean 0.000
_refine_ls_structure_factor_coef Fsqd
_refine_ls_weighting_details 'calc w=1/[\s^2^(Fo^2^)+(0.0560P)^2^+6.0184P] where P=(Fo^2^+2Fc^2^)/3'
_refine_ls_weighting_scheme calc
_refine_ls_wR_factor_gt 0.1084
_refine_ls_wR_factor_ref 0.1170
_reflns_number_gt 4787
_reflns_number_total 5657
_reflns_threshold_expression >2sigma(I)
_cod_data_source_file om301064y_si_002.cif
_cod_data_source_block 2a
_cod_depositor_comments
;
The following automatic conversions were performed:

'_symmetry_cell_setting' value 'Triclinic' changed to 'triclinic'
according to /home/saulius/struct/CIF-dictionaries/cif_core.dic
dictionary named 'cif_core.dic' version 2.4.2 from
2011-04-26.

'_exptl_absorpt_correction_type' value 'Empirical'
changed to 'empirical' according to
/home/saulius/struct/CIF-dictionaries/cif_core.dic dictionary named
'cif_core.dic' version 2.4.2 from 2011-04-26.

Automatic conversion script
Id: cif_fix_values 1891 2012-01-12 08:04:46Z andrius 

The following automatic conversions were performed:

'_exptl_crystal_density_meas' value 'not measured' was changed to '?'
- the value is perceived as not measured.

Automatic conversion script
Id: cif_fix_values 3008 2015-01-20 13:52:24Z robertas 
;
_cod_original_sg_symbol_H-M P-1
_cod_database_code 4079929

loop_
_symmetry_equiv_pos_as_xyz
'x, y, z'
'-x, -y, -z'

loop_
_atom_site_label
_atom_site_type_symbol
_atom_site_fract_x
_atom_site_fract_y
_atom_site_fract_z
_atom_site_U_iso_or_equiv
_atom_site_adp_type
_atom_site_occupancy
_atom_site_symmetry_multiplicity
_atom_site_calc_flag
_atom_site_refinement_flags
_atom_site_disorder_assembly
_atom_site_disorder_group
Ru1 Ru 1.00132(6) 0.19772(4) 0.31065(2) 0.02752(13) Uani 1 1 d . A .
Ru3 Ru 0.77516(5) 0.43043(4) 0.25672(2) 0.02481(13) Uani 1 1 d . . .
Ru2 Ru 0.91850(6) 0.22903(4) 0.16611(2) 0.02782(13) Uani 1 1 d . A .
C1 C 0.7686(7) 0.2565(5) 0.2639(3) 0.0274(11) Uani 1 1 d . A .
C2 C 1.0059(13) 0.3754(8) 0.1845(5) 0.061(2) Uani 0.49 1 d P A 1
C3 C 1.0513(15) 0.3534(11) 0.2639(8) 0.056(3) Uani 0.49 1 d P A 1
C2A C 1.0513(15) 0.3534(11) 0.2639(8) 0.056(3) Uani 0.12 1 d P A 2
C3A C 1.1286(16) 0.2572(15) 0.2087(9) 0.061(4) Uani 0.12 1 d P A 2
C2B C 1.1286(16) 0.2572(15) 0.2087(9) 0.061(4) Uani 0.39 1 d P A 3
C3B C 1.0059(13) 0.3754(8) 0.1845(5) 0.061(2) Uani 0.39 1 d P A 3
C4 C 0.9939(8) 0.0334(5) 0.3784(3) 0.045(3) Uani 0.623(10) 1 d PG A 1
C5 C 0.9303(7) 0.1404(5) 0.4250(3) 0.038(3) Uani 0.623(10) 1 d PG A 1
C6 C 1.0711(8) 0.1801(5) 0.4293(3) 0.045(3) Uani 0.623(10) 1 d PG A 1
C7 C 1.2219(7) 0.0975(6) 0.3854(3) 0.051(3) Uani 0.623(10) 1 d PG A 1
C8 C 1.1742(8) 0.0068(5) 0.3539(3) 0.056(4) Uani 0.623(10) 1 d PG A 1
C9 C 0.8885(13) -0.0395(8) 0.3584(5) 0.106(8) Uani 0.623(10) 1 d PG A 1
C10 C 0.7453(9) 0.2014(8) 0.4632(4) 0.085(6) Uani 0.623(10) 1 d PG A 1
C11 C 1.0622(14) 0.2906(7) 0.4729(4) 0.097(7) Uani 0.623(10) 1 d PG A 1
C12 C 1.4013(10) 0.1048(10) 0.3741(5) 0.125(9) Uani 0.623(10) 1 d PG A 1
C13 C 1.2940(13) -0.0992(7) 0.3033(4) 0.161(13) Uani 0.623(10) 1 d PG A 1
C4A C 0.9279(10) 0.0633(8) 0.4042(4) 0.038(5) Uiso 0.377(10) 1 d PG A 2
C5A C 0.9638(10) 0.1582(8) 0.4368(4) 0.041(5) Uiso 0.377(10) 1 d PG A 2
C6A C 1.1424(10) 0.1384(7) 0.4149(4) 0.025(4) Uiso 0.377(10) 1 d PG A 2
C7A C 1.2169(9) 0.0312(7) 0.3688(4) 0.022(4) Uiso 0.377(10) 1 d PG A 2
C8A C 1.0843(9) -0.0152(7) 0.3622(4) 0.033(5) Uiso 0.377(10) 1 d PG A 2
C9A C 0.7540(14) 0.0485(11) 0.4128(7) 0.056(5) Uiso 0.377(10) 1 d PG A 2
C10A C 0.8347(15) 0.2620(11) 0.4861(7) 0.062(6) Uiso 0.377(10) 1 d PG A 2
C11A C 1.2365(14) 0.2174(11) 0.4368(7) 0.052(5) Uiso 0.377(10) 1 d PG A 2
C12A C 1.4041(13) -0.0238(10) 0.3331(6) 0.042(4) Uiso 0.377(10) 1 d PG A 2
C13A C 1.1059(14) -0.1281(10) 0.3182(7) 0.051(5) Uiso 0.377(10) 1 d PG A 2
C24 C 0.7010(8) 0.6377(5) 0.2747(4) 0.0454(16) Uani 1 1 d . A 2
C25 C 0.6386(9) 0.5830(5) 0.3394(3) 0.0445(15) Uani 1 1 d . A 2
C26 C 0.5122(8) 0.5403(5) 0.3188(3) 0.0391(14) Uani 1 1 d . A 2
C27 C 0.4963(8) 0.5693(6) 0.2411(3) 0.0401(14) Uani 1 1 d . A 2
C28 C 0.6139(8) 0.6283(6) 0.2137(3) 0.0444(16) Uani 1 1 d . A 2
C29 C 0.8304(11) 0.6997(7) 0.2738(7) 0.091(3) Uani 1 1 d . A 2
C30 C 0.6828(14) 0.5844(8) 0.4183(5) 0.090(3) Uani 1 1 d . A 2
C31 C 0.3983(12) 0.4858(7) 0.3692(5) 0.079(3) Uani 1 1 d . A 2
C32 C 0.3587(11) 0.5563(10) 0.1982(6) 0.087(3) Uani 1 1 d . A 2
C33 C 0.6335(13) 0.6836(8) 0.1350(5) 0.091(3) Uani 1 1 d . A 2
C14 C 1.0495(6) 0.1214(6) 0.0624(3) 0.047(3) Uiso 0.621(18) 1 d PG A 1
C15 C 0.9087(7) 0.2388(5) 0.0421(3) 0.049(4) Uiso 0.621(18) 1 d PG A 1
C16 C 0.7467(7) 0.2346(5) 0.0751(3) 0.044(4) Uiso 0.621(18) 1 d PG A 1
C17 C 0.7874(8) 0.1146(5) 0.1157(3) 0.047(3) Uiso 0.621(18) 1 d PG A 1
C18 C 0.9746(8) 0.0447(5) 0.1079(3) 0.038(2) Uiso 0.621(18) 1 d PG A 1
C19 C 1.2447(9) 0.0847(10) 0.0396(5) 0.064(4) Uiso 0.621(18) 1 d PG A 1
C20 C 0.9279(13) 0.3487(8) -0.0060(5) 0.054(3) Uiso 0.621(18) 1 d PG A 1
C21 C 0.5634(10) 0.3393(8) 0.0681(5) 0.065(4) Uiso 0.621(18) 1 d PG A 1
C22 C 0.6550(13) 0.0694(8) 0.1596(5) 0.054(3) Uiso 0.621(18) 1 d PG A 1
C23 C 1.0761(12) -0.0879(7) 0.1419(5) 0.060(4) Uiso 0.621(18) 1 d PG A 1
C14A C 1.0465(11) 0.1563(10) 0.0522(5) 0.039(4) Uiso 0.379(18) 1 d PG A 2
C15A C 0.8764(12) 0.2585(9) 0.0432(5) 0.032(5) Uiso 0.379(18) 1 d PG A 2
C16A C 0.7445(11) 0.2203(9) 0.0829(5) 0.043(7) Uiso 0.379(18) 1 d PG A 2
C17A C 0.8331(14) 0.0945(9) 0.1164(5) 0.039(4) Uiso 0.379(18) 1 d PG A 2
C18A C 1.0197(14) 0.0549(8) 0.0974(5) 0.037(4) Uiso 0.379(18) 1 d PG A 2
C19A C 1.2245(16) 0.1555(17) 0.0194(9) 0.071(7) Uiso 0.379(18) 1 d PG A 2
C20A C 0.842(2) 0.3855(13) -0.0008(8) 0.057(5) Uiso 0.379(18) 1 d PG A 2
C21A C 0.5452(17) 0.2996(15) 0.0885(9) 0.079(7) Uiso 0.379(18) 1 d PG A 2
C22A C 0.744(2) 0.0165(16) 0.1639(8) 0.073(7) Uiso 0.379(18) 1 d PG A 2
C23A C 1.164(2) -0.0726(12) 0.1211(9) 0.073(7) Uiso 0.379(18) 1 d PG A 2

loop_
_atom_site_aniso_label
_atom_site_aniso_U_11
_atom_site_aniso_U_22
_atom_site_aniso_U_33
_atom_site_aniso_U_23
_atom_site_aniso_U_13
_atom_site_aniso_U_12
Ru1 0.0275(2) 0.0269(2) 0.0218(2) -0.00222(16) -0.00339(17) -0.00380(18)
Ru3 0.0274(2) 0.0229(2) 0.0224(2) -0.00186(16) -0.00236(16) -0.00803(17)
Ru2 0.0352(3) 0.0247(2) 0.0226(2) -0.00298(16) -0.00568(17) -0.00971(18)
C1 0.029(3) 0.025(3) 0.027(3) 0.001(2) -0.005(2) -0.009(2)
C2 0.075(6) 0.056(5) 0.059(5) -0.004(4) 0.026(4) -0.040(5)
C3 0.043(6) 0.054(7) 0.083(9) -0.018(6) -0.011(6) -0.028(5)
C2A 0.043(6) 0.054(7) 0.083(9) -0.018(6) -0.011(6) -0.028(5)
C3A 0.023(6) 0.081(10) 0.077(10) -0.035(8) 0.027(6) -0.020(7)
C2B 0.023(6) 0.081(10) 0.077(10) -0.035(8) 0.027(6) -0.020(7)
C3B 0.075(6) 0.056(5) 0.059(5) -0.004(4) 0.026(4) -0.040(5)
C4 0.076(10) 0.042(6) 0.035(6) 0.021(6) -0.037(8) -0.037(7)
C5 0.028(5) 0.041(6) 0.027(5) 0.015(4) -0.001(4) 0.002(5)
C6 0.071(8) 0.027(5) 0.034(5) 0.008(4) -0.030(5) -0.013(6)
C7 0.041(6) 0.066(8) 0.047(6) 0.030(6) -0.017(5) -0.028(6)
C8 0.069(9) 0.041(6) 0.019(5) 0.006(4) -0.004(5) 0.015(6)
C9 0.19(2) 0.092(11) 0.103(12) 0.047(10) -0.087(13) -0.113(13)
C10 0.051(8) 0.101(11) 0.061(8) 0.033(8) 0.023(6) -0.002(7)
C11 0.19(2) 0.079(10) 0.056(8) 0.007(7) -0.059(10) -0.077(12)
C12 0.067(10) 0.20(2) 0.138(16) 0.101(16) -0.066(11) -0.083(13)
C13 0.19(2) 0.076(11) 0.064(10) -0.005(8) 0.006(11) 0.094(13)
C24 0.036(3) 0.020(3) 0.076(5) -0.007(3) -0.002(3) -0.007(2)
C25 0.058(4) 0.028(3) 0.037(3) -0.013(2) -0.008(3) -0.002(3)
C26 0.046(3) 0.030(3) 0.036(3) -0.008(2) 0.012(3) -0.013(3)
C27 0.029(3) 0.037(3) 0.045(3) -0.013(3) -0.003(3) -0.002(2)
C28 0.042(3) 0.036(3) 0.036(3) 0.007(3) 0.008(3) 0.000(3)
C29 0.056(5) 0.036(4) 0.188(11) -0.020(5) 0.004(6) -0.025(4)
C30 0.121(8) 0.062(5) 0.056(5) -0.029(4) -0.043(5) 0.011(5)
C31 0.080(6) 0.050(4) 0.092(6) -0.005(4) 0.044(5) -0.025(4)
C32 0.041(4) 0.100(7) 0.111(8) -0.056(6) -0.021(5) -0.004(4)
C33 0.092(7) 0.067(5) 0.054(5) 0.035(4) 0.015(4) 0.016(5)

loop_
_atom_type_symbol
_atom_type_description
_atom_type_scat_dispersion_real
_atom_type_scat_dispersion_imag
_atom_type_scat_source
C C 0.0033 0.0016 'International Tables Vol C Tables 4.2.6.8 and 6.1.1.4'
H H 0.0000 0.0000 'International Tables Vol C Tables 4.2.6.8 and 6.1.1.4'
Ru Ru -1.2594 0.8363 'International Tables Vol C Tables 4.2.6.8 and 6.1.1.4'

loop_
_geom_angle_atom_site_label_1
_geom_angle_atom_site_label_2
_geom_angle_atom_site_label_3
_geom_angle
C1 Ru1 C3 92.9(4)
C1 Ru1 C4 100.1(2)
C3 Ru1 C4 166.1(4)
C1 Ru1 C8 130.5(2)
C3 Ru1 C8 132.6(4)
C4 Ru1 C8 38.10(9)
C1 Ru1 C5 101.8(2)
C3 Ru1 C5 134.0(4)
C4 Ru1 C5 38.07(9)
C8 Ru1 C5 63.22(14)
C1 Ru1 C3A 91.7(4)
C3 Ru1 C3A 39.2(5)
C4 Ru1 C3A 144.1(4)
C8 Ru1 C3A 111.1(4)
C5 Ru1 C3A 165.7(4)
C1 Ru1 C6A 147.3(2)
C3 Ru1 C6A 105.8(4)
C4 Ru1 C6A 60.3(2)
C8 Ru1 C6A 49.4(2)
C5 Ru1 C6A 46.1(2)
C3A Ru1 C6A 119.8(4)
C1 Ru1 C7 162.4(2)
C3 Ru1 C7 103.7(4)
C4 Ru1 C7 62.90(14)
C8 Ru1 C7 37.35(9)
C5 Ru1 C7 62.38(14)
C3A Ru1 C7 104.8(4)
C6A Ru1 C7 20.7(2)
C1 Ru1 C6 133.2(2)
C3 Ru1 C6 104.4(4)
C4 Ru1 C6 62.86(14)
C8 Ru1 C6 62.40(14)
C5 Ru1 C6 37.30(9)
C3A Ru1 C6 128.6(4)
C6A Ru1 C6 16.2(2)
C7 Ru1 C6 36.90(9)
C1 Ru1 C7A 145.9(2)
C3 Ru1 C7A 120.0(4)
C4 Ru1 C7A 48.4(2)
C8 Ru1 C7A 15.8(2)
C5 Ru1 C7A 63.0(2)
C3A Ru1 C7A 107.7(4)
C6A Ru1 C7A 36.57(14)
C7 Ru1 C7A 21.7(2)
C6 Ru1 C7A 51.5(2)
C1 Ru3 C2 94.2(3)
C1 Ru3 C3 92.6(3)
C2 Ru3 C3 41.8(5)
C1 Ru3 C28 138.5(2)
C2 Ru3 C28 103.0(3)
C3 Ru3 C28 125.2(4)
C1 Ru3 C24 160.7(2)
C2 Ru3 C24 105.1(3)
C3 Ru3 C24 101.7(3)
C28 Ru3 C24 37.0(3)
C1 Ru3 C25 125.3(2)
C2 Ru3 C25 135.9(3)
C3 Ru3 C25 110.3(4)
C28 Ru3 C25 61.9(2)
C24 Ru3 C25 37.1(2)
C1 Ru3 C27 105.4(2)
C2 Ru3 C27 131.7(3)
C3 Ru3 C27 161.8(4)
C28 Ru3 C27 37.1(2)
C24 Ru3 C27 61.6(2)
C25 Ru3 C27 61.4(2)
C1 Ru3 C26 99.1(2)
C2 Ru3 C26 164.9(3)
C3 Ru3 C26 143.7(4)
C28 Ru3 C26 62.0(2)
C24 Ru3 C26 61.9(2)
C25 Ru3 C26 36.8(2)
C27 Ru3 C26 36.9(2)
C1 Ru3 Ru2 47.67(15)
C2 Ru3 Ru2 50.8(2)
C3 Ru3 Ru2 73.1(3)
C28 Ru3 Ru2 121.85(17)
C24 Ru3 Ru2 149.53(19)
C25 Ru3 Ru2 172.84(18)
C27 Ru3 Ru2 117.28(15)
C26 Ru3 Ru2 137.76(16)
C1 Ru3 Ru1 47.78(15)
C2 Ru3 Ru1 73.4(2)
C3 Ru3 Ru1 48.7(3)
C28 Ru3 Ru1 173.61(19)
C24 Ru3 Ru1 138.04(18)
C25 Ru3 Ru1 116.78(16)
C27 Ru3 Ru1 148.81(17)
C26 Ru3 Ru1 121.16(15)
Ru2 Ru3 Ru1 60.260(15)
C1 Ru2 C3A 94.6(4)
C1 Ru2 C2 92.5(3)
C3A Ru2 C2 38.1(5)
C1 Ru2 C17A 99.9(3)
C3A Ru2 C17A 146.9(5)
C2 Ru2 C17A 165.1(3)
C1 Ru2 C16A 104.9(3)
C3A Ru2 C16A 158.8(5)
C2 Ru2 C16A 130.8(4)
C17A Ru2 C16A 37.63(18)
C1 Ru2 C18A 127.5(3)
C3A Ru2 C18A 111.6(4)
C2 Ru2 C18A 135.9(4)
C17A Ru2 C18A 37.54(17)
C16A Ru2 C18A 62.6(3)
C1 Ru2 C15 143.7(2)
C3A Ru2 C15 118.2(4)
C2 Ru2 C15 103.8(3)
C17A Ru2 C15 61.3(3)
C16A Ru2 C15 40.8(3)
C18A Ru2 C15 56.6(2)
C1 Ru2 C14 153.5(2)
C3A Ru2 C14 102.9(4)
C2 Ru2 C14 113.6(3)
C17A Ru2 C14 55.2(3)
C16A Ru2 C14 62.2(3)
C18A Ru2 C14 26.7(2)
C15 Ru2 C14 37.02(10)
C1 Ru2 C15A 137.7(3)
C3A Ru2 C15A 121.5(5)
C2 Ru2 C15A 102.8(3)
C17A Ru2 C15A 62.4(3)
C16A Ru2 C15A 37.25(17)
C18A Ru2 C15A 62.1(3)
C15 Ru2 C15A 6.9(3)
C14 Ru2 C15A 43.8(2)
C1 Ru2 C14A 162.3(3)
C3A Ru2 C14A 100.3(4)
C2 Ru2 C14A 105.2(3)
C17A Ru2 C14A 62.3(3)
C16A Ru2 C14A 62.1(3)
C18A Ru2 C14A 37.11(16)
C15 Ru2 C14A 30.1(2)
C14 Ru2 C14A 10.6(2)
C15A Ru2 C14A 36.95(16)
Ru3 C1 Ru2 85.1(2)
Ru3 C1 Ru1 85.3(2)
Ru2 C1 Ru1 85.1(2)
C3 C2 Ru3 69.8(5)
C3 C2 Ru2 105.2(6)
Ru3 C2 Ru2 79.9(3)
C2 C3 Ru1 108.9(6)
C2 C3 Ru3 68.4(6)
Ru1 C3 Ru3 81.4(4)
Ru2 C3A Ru1 77.9(4)
C8 C4 C5 108.0
C8 C4 C9 126.0
C5 C4 C9 126.0
C8 C4 Ru1 72.11(17)
C5 C4 Ru1 72.27(16)
C9 C4 Ru1 121.35(16)
C6 C5 C4 108.0
C6 C5 C10 126.0
C4 C5 C10 126.0
C6 C5 Ru1 73.29(17)
C4 C5 Ru1 69.66(16)
C10 C5 Ru1 122.71(16)
C5 C6 C7 108.0
C5 C6 C11 126.0
C7 C6 C11 126.0
C5 C6 Ru1 69.41(16)
C7 C6 Ru1 71.46(16)
C11 C6 Ru1 124.72(15)
C8 C7 C6 108.0
C8 C7 C12 126.0
C6 C7 C12 126.0
C8 C7 Ru1 69.33(16)
C6 C7 Ru1 71.64(16)
C12 C7 Ru1 124.63(15)
C7 C8 C4 108.0
C7 C8 C13 126.0
C4 C8 C13 126.0
C7 C8 Ru1 73.32(17)
C4 C8 Ru1 69.78(16)
C13 C8 Ru1 122.55(15)
C8A C4A C5A 108.0
C8A C4A C9A 126.0
C5A C4A C9A 126.0
C8A C4A Ru1 72.4(2)
C5A C4A Ru1 69.1(2)
C9A C4A Ru1 124.1(2)
C6A C5A C4A 108.0
C6A C5A C10A 126.0
C4A C5A C10A 126.0
C6A C5A Ru1 69.5(2)
C4A C5A Ru1 75.6(3)
C10A C5A Ru1 120.7(2)
C7A C6A C5A 108.0
C7A C6A C11A 126.0
C5A C6A C11A 126.0
C7A C6A Ru1 73.6(2)
C5A C6A Ru1 74.0(3)
C11A C6A Ru1 118.3(3)
C6A C7A C8A 108.0
C6A C7A C12A 126.0
C8A C7A C12A 126.0
C6A C7A Ru1 69.8(2)
C8A C7A Ru1 75.7(3)
C12A C7A Ru1 120.3(2)
C4A C8A C7A 108.0
C4A C8A C13A 126.0
C7A C8A C13A 126.0
C4A C8A Ru1 72.8(2)
C7A C8A Ru1 68.9(2)
C13A C8A Ru1 123.8(2)
C28 C24 C25 108.0(6)
C28 C24 C29 127.1(8)
C25 C24 C29 124.9(8)
C28 C24 Ru3 71.4(3)
C25 C24 Ru3 71.7(3)
C29 C24 Ru3 124.8(5)
C26 C25 C24 108.4(5)
C26 C25 C30 125.4(7)
C24 C25 C30 125.8(7)
C26 C25 Ru3 72.1(3)
C24 C25 Ru3 71.2(3)
C30 C25 Ru3 128.0(5)
C25 C26 C27 107.4(5)
C25 C26 C31 128.0(7)
C27 C26 C31 124.3(7)
C25 C26 Ru3 71.1(3)
C27 C26 Ru3 71.3(3)
C31 C26 Ru3 127.4(4)
C28 C27 C26 108.6(6)
C28 C27 C32 126.0(7)
C26 C27 C32 124.9(7)
C28 C27 Ru3 70.9(3)
C26 C27 Ru3 71.8(3)
C32 C27 Ru3 129.7(5)
C24 C28 C27 107.7(5)
C24 C28 C33 124.9(7)
C27 C28 C33 127.2(7)
C24 C28 Ru3 71.6(3)
C27 C28 Ru3 72.1(3)
C33 C28 Ru3 126.0(5)
C18 C14 C15 108.0
C18 C14 C19 126.0
C15 C14 C19 126.0
C18 C14 Ru2 73.03(17)
C15 C14 Ru2 71.24(18)
C19 C14 Ru2 121.46(17)
C14 C15 C16 108.0
C14 C15 C20 126.0
C16 C15 C20 126.0
C14 C15 Ru2 71.74(18)
C16 C15 Ru2 72.80(18)
C20 C15 Ru2 121.20(17)
C17 C16 C15 108.0
C17 C16 C21 126.0
C15 C16 C21 126.0
C17 C16 Ru2 72.82(17)
C15 C16 Ru2 70.39(17)
C21 C16 Ru2 122.47(17)
C18 C17 C16 108.0
C18 C17 C22 126.0
C16 C17 C22 126.0
C18 C17 Ru2 71.29(17)
C16 C17 Ru2 70.85(17)
C22 C17 Ru2 123.49(16)
C14 C18 C17 108.0
C14 C18 C23 126.0
C17 C18 C23 126.0
C14 C18 Ru2 70.31(17)
C17 C18 Ru2 72.46(17)
C23 C18 Ru2 122.88(17)
C18A C14A C15A 108.0
C18A C14A C19A 126.0
C15A C14A C19A 126.0
C18A C14A Ru2 70.5(3)
C15A C14A Ru2 71.3(3)
C19A C14A Ru2 123.9(3)
C16A C15A C14A 108.0
C16A C15A C20A 126.0
C14A C15A C20A 126.0
C16A C15A Ru2 70.2(3)
C14A C15A Ru2 71.8(3)
C20A C15A Ru2 123.6(3)
C15A C16A C17A 108.0
C15A C16A C21A 126.0
C17A C16A C21A 126.0
C15A C16A Ru2 72.5(3)
C17A C16A Ru2 70.7(3)
C21A C16A Ru2 122.4(3)
C18A C17A C16A 108.0
C18A C17A C22A 126.0
C16A C17A C22A 126.0
C18A C17A Ru2 72.1(3)
C16A C17A Ru2 71.7(3)
C22A C17A Ru2 122.0(3)
C14A C18A C17A 108.0
C14A C18A C23A 126.0
C17A C18A C23A 126.0
C14A C18A Ru2 72.4(3)
C17A C18A Ru2 70.4(3)
C23A C18A Ru2 122.9(3)

loop_
_geom_bond_atom_site_label_1
_geom_bond_atom_site_label_2
_geom_bond_distance
Ru1 C1 2.026(5)
Ru1 C3 2.073(12)
Ru1 C4 2.167(5)
Ru1 C8 2.197(5)
Ru1 C5 2.201(5)
Ru1 C3A 2.213(15)
Ru1 C6A 2.236(8)
Ru1 C7 2.250(5)
Ru1 C6 2.252(5)
Ru1 C7A 2.286(7)
Ru3 C1 1.998(5)
Ru3 C2 2.090(8)
Ru3 C3 2.109(11)
Ru3 C28 2.228(6)
Ru3 C24 2.230(5)
Ru3 C25 2.237(6)
Ru3 C27 2.243(6)
Ru3 C26 2.250(6)
Ru3 Ru2 2.7121(6)
Ru2 C1 2.012(5)
Ru2 C3A 2.127(15)
Ru2 C2 2.133(9)
Ru2 C17A 2.218(9)
Ru2 C16A 2.231(10)
Ru2 C18A 2.241(9)
Ru2 C15 2.241(6)
Ru2 C14 2.248(5)
Ru2 C15A 2.261(9)
Ru2 C14A 2.267(9)
C2 C3 1.498(16)
C4 C8 1.425(3)
C4 C5 1.425(3)
C4 C9 1.515(3)
C5 C6 1.425(3)
C5 C10 1.515(3)
C6 C7 1.425(3)
C6 C11 1.515(3)
C7 C8 1.425(3)
C7 C12 1.515(3)
C8 C13 1.515(3)
C4A C8A 1.419(4)
C4A C5A 1.420(4)
C4A C9A 1.509(4)
C5A C6A 1.419(4)
C5A C10A 1.509(4)
C6A C7A 1.419(4)
C6A C11A 1.509(4)
C7A C8A 1.420(4)
C7A C12A 1.509(4)
C8A C13A 1.509(4)
C24 C28 1.416(10)
C24 C25 1.423(9)
C24 C29 1.504(10)
C25 C26 1.415(9)
C25 C30 1.514(9)
C26 C27 1.421(9)
C26 C31 1.516(9)
C27 C28 1.421(9)
C27 C32 1.510(10)
C28 C33 1.524(9)
C14 C18 1.425(3)
C14 C15 1.425(3)
C14 C19 1.515(3)
C15 C16 1.425(3)
C15 C20 1.515(3)
C16 C17 1.425(3)
C16 C21 1.515(3)
C17 C18 1.425(3)
C17 C22 1.515(3)
C18 C23 1.515(3)
C14A C18A 1.435(5)
C14A C15A 1.435(5)
C14A C19A 1.525(5)
C15A C16A 1.435(5)
C15A C20A 1.525(5)
C16A C17A 1.435(5)
C16A C21A 1.525(5)
C17A C18A 1.435(5)
C17A C22A 1.525(5)
C18A C23A 1.525(5)

loop_
_geom_torsion_atom_site_label_1
_geom_torsion_atom_site_label_2
_geom_torsion_atom_site_label_3
_geom_torsion_atom_site_label_4
_geom_torsion
C3 Ru1 Ru3 C1 151.2(5)
C4 Ru1 Ru3 C1 -43.2(3)
C8 Ru1 Ru3 C1 -13(3)
C5 Ru1 Ru3 C1 -81.9(3)
C3A Ru1 Ru3 C1 112.1(5)
C6A Ru1 Ru3 C1 -135.0(3)
C7 Ru1 Ru3 C1 -160.0(3)
C6 Ru1 Ru3 C1 -123.9(3)
C7A Ru1 Ru3 C1 -163.9(8)
C1 Ru1 Ru3 C2 -111.9(3)
C3 Ru1 Ru3 C2 39.3(5)
C4 Ru1 Ru3 C2 -155.1(3)
C8 Ru1 Ru3 C2 -125(3)
C5 Ru1 Ru3 C2 166.2(3)
C3A Ru1 Ru3 C2 0.2(5)
C6A Ru1 Ru3 C2 113.1(4)
C7 Ru1 Ru3 C2 88.1(4)
C6 Ru1 Ru3 C2 124.2(3)
C7A Ru1 Ru3 C2 84.2(8)
C1 Ru1 Ru3 C3 -151.2(5)
C4 Ru1 Ru3 C3 165.6(5)
C8 Ru1 Ru3 C3 -164(3)
C5 Ru1 Ru3 C3 126.9(5)
C3A Ru1 Ru3 C3 -39.2(6)
C6A Ru1 Ru3 C3 73.7(5)
C7 Ru1 Ru3 C3 48.8(5)
C6 Ru1 Ru3 C3 84.9(5)
C7A Ru1 Ru3 C3 44.9(9)
C1 Ru1 Ru3 C28 -169.1(14)
C3 Ru1 Ru3 C28 -17.9(15)
C4 Ru1 Ru3 C28 147.7(14)
C8 Ru1 Ru3 C28 178(100)
C5 Ru1 Ru3 C28 109.0(14)
C3A Ru1 Ru3 C28 -57.0(15)
C6A Ru1 Ru3 C28 55.9(14)
C7 Ru1 Ru3 C28 30.9(14)
C6 Ru1 Ru3 C28 67.0(14)
C7A Ru1 Ru3 C28 27.0(16)
C1 Ru1 Ru3 C24 153.8(3)
C3 Ru1 Ru3 C24 -55.0(5)
C4 Ru1 Ru3 C24 110.6(3)
C8 Ru1 Ru3 C24 141(3)
C5 Ru1 Ru3 C24 71.9(3)
C3A Ru1 Ru3 C24 -94.1(5)
C6A Ru1 Ru3 C24 18.8(4)
C7 Ru1 Ru3 C24 -6.2(4)
C6 Ru1 Ru3 C24 29.9(3)
C7A Ru1 Ru3 C24 -10.1(8)
C1 Ru1 Ru3 C25 114.5(3)
C3 Ru1 Ru3 C25 -94.3(5)
C4 Ru1 Ru3 C25 71.3(3)
C8 Ru1 Ru3 C25 102(3)
C5 Ru1 Ru3 C25 32.6(3)
C3A Ru1 Ru3 C25 -133.4(5)
C6A Ru1 Ru3 C25 -20.5(3)
C7 Ru1 Ru3 C25 -45.5(3)
C6 Ru1 Ru3 C25 -9.4(3)
C7A Ru1 Ru3 C25 -49.4(8)
C1 Ru1 Ru3 C27 36.3(4)
C3 Ru1 Ru3 C27 -172.5(5)
C4 Ru1 Ru3 C27 -6.9(4)
C8 Ru1 Ru3 C27 24(3)
C5 Ru1 Ru3 C27 -45.6(3)
C3A Ru1 Ru3 C27 148.3(5)
C6A Ru1 Ru3 C27 -98.8(4)
C7 Ru1 Ru3 C27 -123.7(4)
C6 Ru1 Ru3 C27 -87.7(3)
C7A Ru1 Ru3 C27 -127.7(8)
C1 Ru1 Ru3 C26 72.5(3)
C3 Ru1 Ru3 C26 -136.2(5)
C4 Ru1 Ru3 C26 29.3(3)
C8 Ru1 Ru3 C26 60(3)
C5 Ru1 Ru3 C26 -9.3(3)
C3A Ru1 Ru3 C26 -175.4(5)
C6A Ru1 Ru3 C26 -62.5(3)
C7 Ru1 Ru3 C26 -87.4(3)
C6 Ru1 Ru3 C26 -51.4(3)
C7A Ru1 Ru3 C26 -91.4(8)
C1 Ru1 Ru3 Ru2 -58.1(2)
C3 Ru1 Ru3 Ru2 93.1(5)
C4 Ru1 Ru3 Ru2 -101.3(2)
C8 Ru1 Ru3 Ru2 -71(3)
C5 Ru1 Ru3 Ru2 -139.95(17)
C3A Ru1 Ru3 Ru2 54.0(4)
C6A Ru1 Ru3 Ru2 166.9(3)
C7 Ru1 Ru3 Ru2 141.9(2)
C6 Ru1 Ru3 Ru2 178.00(17)
C7A Ru1 Ru3 Ru2 138.0(8)
C2 Ru3 C1 Ru2 -22.3(3)
C3 Ru3 C1 Ru2 -64.2(4)
C28 Ru3 C1 Ru2 92.7(3)
C24 Ru3 C1 Ru2 158.0(6)
C25 Ru3 C1 Ru2 178.6(2)
C27 Ru3 C1 Ru2 113.1(2)
C26 Ru3 C1 Ru2 150.3(2)
Ru1 Ru3 C1 Ru2 -85.43(18)
C2 Ru3 C1 Ru1 63.1(3)
C3 Ru3 C1 Ru1 21.2(4)
C28 Ru3 C1 Ru1 178.2(2)
C24 Ru3 C1 Ru1 -116.6(7)
C25 Ru3 C1 Ru1 -96.0(3)
C27 Ru3 C1 Ru1 -161.48(19)
C26 Ru3 C1 Ru1 -124.2(2)
Ru2 Ru3 C1 Ru1 85.43(18)
C3A Ru2 C1 Ru3 59.9(5)
C2 Ru2 C1 Ru3 21.8(3)
C17A Ru2 C1 Ru3 -149.9(3)
C16A Ru2 C1 Ru3 -111.7(3)
C18A Ru2 C1 Ru3 -178.3(3)
C15 Ru2 C1 Ru3 -95.6(3)
C14 Ru2 C1 Ru3 -168.5(3)
C15A Ru2 C1 Ru3 -90.2(4)
C14A Ru2 C1 Ru3 -152.6(8)
C3A Ru2 C1 Ru1 -25.8(5)
C2 Ru2 C1 Ru1 -63.9(3)
C17A Ru2 C1 Ru1 124.4(3)
C16A Ru2 C1 Ru1 162.7(3)
C18A Ru2 C1 Ru1 96.1(3)
C15 Ru2 C1 Ru1 178.7(2)
C14 Ru2 C1 Ru1 105.8(4)
C15A Ru2 C1 Ru1 -175.9(3)
C14A Ru2 C1 Ru1 121.7(9)
C3 Ru1 C1 Ru3 -21.6(4)
C4 Ru1 C1 Ru3 153.25(19)
C8 Ru1 C1 Ru3 179.24(18)
C5 Ru1 C1 Ru3 114.48(19)
C3A Ru1 C1 Ru3 -60.8(4)
C6A Ru1 C1 Ru3 104.0(4)
C7 Ru1 C1 Ru3 139.3(7)
C6 Ru1 C1 Ru3 91.2(3)
C7A Ru1 C1 Ru3 173.4(3)
C3 Ru1 C1 Ru2 63.8(4)
C4 Ru1 C1 Ru2 -121.28(19)
C8 Ru1 C1 Ru2 -95.3(2)
C5 Ru1 C1 Ru2 -160.04(17)
C3A Ru1 C1 Ru2 24.6(4)
C6A Ru1 C1 Ru2 -170.5(4)
C7 Ru1 C1 Ru2 -135.3(7)
C6 Ru1 C1 Ru2 176.64(18)
C7A Ru1 C1 Ru2 -101.1(4)
C1 Ru3 C2 C3 -89.2(5)
C28 Ru3 C2 C3 128.9(5)
C24 Ru3 C2 C3 90.7(6)
C25 Ru3 C2 C3 66.0(7)
C27 Ru3 C2 C3 155.9(5)
C26 Ru3 C2 C3 119.7(12)
Ru2 Ru3 C2 C3 -110.4(6)
Ru1 Ru3 C2 C3 -45.6(5)
C1 Ru3 C2 Ru2 21.3(3)
C3 Ru3 C2 Ru2 110.4(6)
C28 Ru3 C2 Ru2 -120.7(3)
C24 Ru3 C2 Ru2 -158.8(2)
C25 Ru3 C2 Ru2 176.5(2)
C27 Ru3 C2 Ru2 -93.7(3)
C26 Ru3 C2 Ru2 -129.8(11)
Ru1 Ru3 C2 Ru2 64.83(19)
C1 Ru2 C2 C3 44.6(7)
C3A Ru2 C2 C3 -49.7(8)
C17A Ru2 C2 C3 -168.8(13)
C16A Ru2 C2 C3 156.7(6)
C18A Ru2 C2 C3 -112.3(7)
C15 Ru2 C2 C3 -168.2(6)
C14 Ru2 C2 C3 -130.4(6)
C15A Ru2 C2 C3 -175.2(6)
C14A Ru2 C2 C3 -137.2(6)
C1 Ru2 C2 Ru3 -21.1(3)
C3A Ru2 C2 Ru3 -115.4(7)
C17A Ru2 C2 Ru3 125.5(14)
C16A Ru2 C2 Ru3 91.1(4)
C18A Ru2 C2 Ru3 -178.0(3)
C15 Ru2 C2 Ru3 126.1(2)
C14 Ru2 C2 Ru3 163.95(19)
C15A Ru2 C2 Ru3 119.1(3)
C14A Ru2 C2 Ru3 157.2(3)
Ru3 C2 C3 Ru1 72.2(5)
Ru2 C2 C3 Ru1 -0.8(8)
Ru2 C2 C3 Ru3 -72.9(4)
C1 Ru1 C3 C2 -42.9(7)
C4 Ru1 C3 C2 158.4(11)
C8 Ru1 C3 C2 115.5(7)
C5 Ru1 C3 C2 -152.4(5)
C3A Ru1 C3 C2 46.2(8)
C6A Ru1 C3 C2 164.2(6)
C7 Ru1 C3 C2 142.9(7)
C6 Ru1 C3 C2 -179.0(6)
C7A Ru1 C3 C2 127.4(6)
C1 Ru1 C3 Ru3 20.6(3)
C4 Ru1 C3 Ru3 -138.0(13)
C8 Ru1 C3 Ru3 179.01(19)
C5 Ru1 C3 Ru3 -88.9(5)
C3A Ru1 C3 Ru3 109.7(8)
C6A Ru1 C3 Ru3 -132.2(3)
C7 Ru1 C3 Ru3 -153.5(3)
C6 Ru1 C3 Ru3 -115.5(3)
C7A Ru1 C3 Ru3 -169.1(2)
C1 Ru3 C3 C2 93.4(5)
C28 Ru3 C3 C2 -68.0(6)
C24 Ru3 C3 C2 -99.7(5)
C25 Ru3 C3 C2 -137.3(5)
C27 Ru3 C3 C2 -78.1(13)
C26 Ru3 C3 C2 -157.5(5)
Ru2 Ru3 C3 C2 49.3(4)
Ru1 Ru3 C3 C2 114.3(6)
C1 Ru3 C3 Ru1 -20.9(4)
C2 Ru3 C3 Ru1 -114.3(6)
C28 Ru3 C3 Ru1 177.6(2)
C24 Ru3 C3 Ru1 146.0(3)
C25 Ru3 C3 Ru1 108.3(3)
C27 Ru3 C3 Ru1 167.5(9)
C26 Ru3 C3 Ru1 88.2(5)
Ru2 Ru3 C3 Ru1 -65.0(3)
C1 Ru2 C3A Ru1 23.9(4)
C2 Ru2 C3A Ru1 112.1(7)
C17A Ru2 C3A Ru1 -92.3(7)
C16A Ru2 C3A Ru1 -179.2(10)
C18A Ru2 C3A Ru1 -109.6(4)
C15 Ru2 C3A Ru1 -172.26(19)
C14 Ru2 C3A Ru1 -136.0(3)
C15A Ru2 C3A Ru1 -179.2(3)
C14A Ru2 C3A Ru1 -146.5(4)
C1 Ru1 C3A Ru2 -23.7(4)
C3 Ru1 C3A Ru2 -116.2(9)
C4 Ru1 C3A Ru2 86.2(7)
C8 Ru1 C3A Ru2 111.4(4)
C5 Ru1 C3A Ru2 175.2(13)
C6A Ru1 C3A Ru2 165.7(2)
C7 Ru1 C3A Ru2 150.2(3)
C6 Ru1 C3A Ru2 -177.74(18)
C7A Ru1 C3A Ru2 127.8(3)
C1 Ru1 C4 C8 147.3(2)
C3 Ru1 C4 C8 -54.4(16)
C5 Ru1 C4 C8 -116.36(9)
C3A Ru1 C4 C8 40.1(7)
C6A Ru1 C4 C8 -60.8(2)
C7 Ru1 C4 C8 -37.39(6)
C6 Ru1 C4 C8 -79.05(10)
C7A Ru1 C4 C8 -17.7(3)
C1 Ru1 C4 C5 -96.3(2)
C3 Ru1 C4 C5 62.0(16)
C8 Ru1 C4 C5 116.36(9)
C3A Ru1 C4 C5 156.4(7)
C6A Ru1 C4 C5 55.6(2)
C7 Ru1 C4 C5 78.98(10)
C6 Ru1 C4 C5 37.32(6)
C7A Ru1 C4 C5 98.7(3)
C1 Ru1 C4 C9 25.5(2)
C3 Ru1 C4 C9 -176.1(16)
C8 Ru1 C4 C9 -121.78(9)
C5 Ru1 C4 C9 121.86(8)
C3A Ru1 C4 C9 -81.7(7)
C6A Ru1 C4 C9 177.4(2)
C7 Ru1 C4 C9 -159.2
C6 Ru1 C4 C9 159.2
C7A Ru1 C4 C9 -139.5(3)
C8 C4 C5 C6 0.0
C9 C4 C5 C6 180.0
Ru1 C4 C5 C6 -63.71(17)
C8 C4 C5 C10 180.0
C9 C4 C5 C10 0.0
Ru1 C4 C5 C10 116.29(17)
C8 C4 C5 Ru1 63.71(17)
C9 C4 C5 Ru1 -116.29(17)
C1 Ru1 C5 C6 -151.6(2)
C3 Ru1 C5 C6 -45.7(5)
C4 Ru1 C5 C6 117.09(9)
C8 Ru1 C5 C6 78.82(10)
C3A Ru1 C5 C6 9.1(17)
C6A Ru1 C5 C6 20.6(3)
C7 Ru1 C5 C6 36.63(7)
C7A Ru1 C5 C6 61.1(2)
C1 Ru1 C5 C4 91.3(2)
C3 Ru1 C5 C4 -162.8(5)
C8 Ru1 C5 C4 -38.27(7)
C3A Ru1 C5 C4 -108.0(17)
C6A Ru1 C5 C4 -96.5(3)
C7 Ru1 C5 C4 -80.46(10)
C6 Ru1 C5 C4 -117.09(9)
C7A Ru1 C5 C4 -56.0(2)
C1 Ru1 C5 C10 -29.1(2)
C3 Ru1 C5 C10 76.7(5)
C4 Ru1 C5 C10 -120.46(9)
C8 Ru1 C5 C10 -158.7
C3A Ru1 C5 C10 131.6(16)
C6A Ru1 C5 C10 143.0(3)
C7 Ru1 C5 C10 159.1
C6 Ru1 C5 C10 122.45(9)
C7A Ru1 C5 C10 -176.5(2)
C4 C5 C6 C7 0.0
C10 C5 C6 C7 180.0
Ru1 C5 C6 C7 -61.37(16)
C4 C5 C6 C11 180.0
C10 C5 C6 C11 0.0
Ru1 C5 C6 C11 118.63(16)
C4 C5 C6 Ru1 61.37(16)
C10 C5 C6 Ru1 -118.64(16)
C1 Ru1 C6 C5 39.7(3)
C3 Ru1 C6 C5 147.9(4)
C4 Ru1 C6 C5 -38.09(7)
C8 Ru1 C6 C5 -81.22(11)
C3A Ru1 C6 C5 -177.1(5)
C6A Ru1 C6 C5 -114.8(8)
C7 Ru1 C6 C5 -118.31(9)
C7A Ru1 C6 C5 -95.0(3)
C1 Ru1 C6 C7 158.1(3)
C3 Ru1 C6 C7 -93.8(4)
C4 Ru1 C6 C7 80.22(11)
C8 Ru1 C6 C7 37.09(7)
C5 Ru1 C6 C7 118.31(9)
C3A Ru1 C6 C7 -58.8(5)
C6A Ru1 C6 C7 3.5(9)
C7A Ru1 C6 C7 23.3(3)
C1 Ru1 C6 C11 -80.5(3)
C3 Ru1 C6 C11 27.6(4)
C4 Ru1 C6 C11 -158.3
C8 Ru1 C6 C11 158.5
C5 Ru1 C6 C11 -120.24(10)
C3A Ru1 C6 C11 62.6(5)
C6A Ru1 C6 C11 125.0(9)
C7 Ru1 C6 C11 121.46(9)
C7A Ru1 C6 C11 144.7(3)
C5 C6 C7 C8 0.0
C11 C6 C7 C8 180.0
Ru1 C6 C7 C8 -60.07(17)
C5 C6 C7 C12 180.0
C11 C6 C7 C12 0.0
Ru1 C6 C7 C12 119.93(17)
C5 C6 C7 Ru1 60.07(17)
C11 C6 C7 Ru1 -119.93(17)
C1 Ru1 C7 C8 53.7(8)
C3 Ru1 C7 C8 -146.0(4)
C4 Ru1 C7 C8 38.14(7)
C5 Ru1 C7 C8 81.22(11)
C3A Ru1 C7 C8 -105.5(4)
C6A Ru1 C7 C8 115.5(7)
C6 Ru1 C7 C8 118.24(9)
C7A Ru1 C7 C8 -4.8(6)
C1 Ru1 C7 C6 -64.6(8)
C3 Ru1 C7 C6 95.7(4)
C4 Ru1 C7 C6 -80.10(10)
C8 Ru1 C7 C6 -118.24(9)
C5 Ru1 C7 C6 -37.02(7)
C3A Ru1 C7 C6 136.2(4)
C6A Ru1 C7 C6 -2.8(7)
C7A Ru1 C7 C6 -123.1(6)
C1 Ru1 C7 C12 173.8(8)
C3 Ru1 C7 C12 -25.8(4)
C4 Ru1 C7 C12 158.3
C8 Ru1 C7 C12 120.19(10)
C5 Ru1 C7 C12 -158.6
C3A Ru1 C7 C12 14.7(4)
C6A Ru1 C7 C12 -124.3(7)
C6 Ru1 C7 C12 -121.56(9)
C7A Ru1 C7 C12 115.4(6)
C6 C7 C8 C4 0.0
C12 C7 C8 C4 180.0
Ru1 C7 C8 C4 -61.53(16)
C6 C7 C8 C13 180.0
C12 C7 C8 C13 0.0
Ru1 C7 C8 C13 118.47(16)
C6 C7 C8 Ru1 61.53(16)
C12 C7 C8 Ru1 -118.47(16)
C5 C4 C8 C7 0.0
C9 C4 C8 C7 180.0
Ru1 C4 C8 C7 63.82(17)
C5 C4 C8 C13 180.0
C9 C4 C8 C13 0.0
Ru1 C4 C8 C13 -116.18(17)
C5 C4 C8 Ru1 -63.82(17)
C9 C4 C8 Ru1 116.18(17)
C1 Ru1 C8 C7 -161.4(3)
C3 Ru1 C8 C7 47.6(5)
C4 Ru1 C8 C7 -117.01(9)
C5 Ru1 C8 C7 -78.78(10)
C3A Ru1 C8 C7 86.9(5)
C6A Ru1 C8 C7 -24.9(3)
C6 Ru1 C8 C7 -36.65(7)
C7A Ru1 C8 C7 6.5(8)
C1 Ru1 C8 C4 -44.4(3)
C3 Ru1 C8 C4 164.6(5)
C5 Ru1 C8 C4 38.23(7)
C3A Ru1 C8 C4 -156.1(5)
C6A Ru1 C8 C4 92.1(3)
C7 Ru1 C8 C4 117.01(9)
C6 Ru1 C8 C4 80.36(10)
C7A Ru1 C8 C4 123.5(8)
C1 Ru1 C8 C13 76.2(3)
C3 Ru1 C8 C13 -74.9(5)
C4 Ru1 C8 C13 120.53(9)
C5 Ru1 C8 C13 158.8
C3A Ru1 C8 C13 -35.6(5)
C6A Ru1 C8 C13 -147.4(3)
C7 Ru1 C8 C13 -122.46(9)
C6 Ru1 C8 C13 -159.1
C7A Ru1 C8 C13 -115.9(8)
C1 Ru1 C4A C8A 121.0(2)
C3 Ru1 C4A C8A -130.4(10)
C4 Ru1 C4A C8A 8.3(8)
C8 Ru1 C4A C8A -19.5(3)
C5 Ru1 C4A C8A -129.2(5)
C3A Ru1 C4A C8A 14.6(13)
C6A Ru1 C4A C8A -79.58(15)
C7 Ru1 C4A C8A -58.6(2)
C6 Ru1 C4A C8A -98.4(2)
C7A Ru1 C4A C8A -36.78(10)
C1 Ru1 C4A C5A -121.1(2)
C3 Ru1 C4A C5A -12.5(10)
C4 Ru1 C4A C5A 126.2(8)
C8 Ru1 C4A C5A 98.4(3)
C5 Ru1 C4A C5A -11.3(6)
C3A Ru1 C4A C5A 132.4(13)
C6A Ru1 C4A C5A 38.32(10)
C7 Ru1 C4A C5A 59.3(2)
C6 Ru1 C4A C5A 19.5(3)
C7A Ru1 C4A C5A 81.12(16)
C1 Ru1 C4A C9A -1.0(2)
C3 Ru1 C4A C9A 107.6(10)
C4 Ru1 C4A C9A -113.7(8)
C8 Ru1 C4A C9A -141.5(3)
C5 Ru1 C4A C9A 108.8(5)
C3A Ru1 C4A C9A -107.4(13)
C6A Ru1 C4A C9A 158.43(6)
C7 Ru1 C4A C9A 179.4(2)
C6 Ru1 C4A C9A 139.6(2)
C7A Ru1 C4A C9A -158.77(5)
C8A C4A C5A C6A 0.0
C9A C4A C5A C6A 180.0
Ru1 C4A C5A C6A -62.3(2)
C8A C4A C5A C10A 180.0
C9A C4A C5A C10A 0.0
Ru1 C4A C5A C10A 117.7(2)
C8A C4A C5A Ru1 62.4(2)
C9A C4A C5A Ru1 -117.7(2)
C1 Ru1 C5A C6A -178.0(2)
C3 Ru1 C5A C6A -69.5(4)
C4 Ru1 C5A C6A 97.8(3)
C8 Ru1 C5A C6A 56.0(2)
C5 Ru1 C5A C6A 139.1(11)
C3A Ru1 C5A C6A -29.1(10)
C7 Ru1 C5A C6A 13.6(3)
C6 Ru1 C5A C6A -23.9(5)
C7A Ru1 C5A C6A 38.57(9)
C1 Ru1 C5A C4A 66.0(2)
C3 Ru1 C5A C4A 174.6(4)
C4 Ru1 C5A C4A -18.1(3)
C8 Ru1 C5A C4A -59.9(2)
C5 Ru1 C5A C4A 23.2(11)
C3A Ru1 C5A C4A -145.0(10)
C6A Ru1 C5A C4A -115.91(13)
C7 Ru1 C5A C4A -102.3(3)
C6 Ru1 C5A C4A -139.8(5)
C7A Ru1 C5A C4A -77.35(15)
C1 Ru1 C5A C10A -57.5(2)
C3 Ru1 C5A C10A 51.0(4)
C4 Ru1 C5A C10A -141.6(3)
C8 Ru1 C5A C10A 176.5(2)
C5 Ru1 C5A C10A -100.4(11)
C3A Ru1 C5A C10A 91.4(10)
C6A Ru1 C5A C10A 120.52(12)
C7 Ru1 C5A C10A 134.1(3)
C6 Ru1 C5A C10A 96.6(5)
C7A Ru1 C5A C10A 159.1
C4A C5A C6A C7A 0.0
C10A C5A C6A C7A 180.0
Ru1 C5A C6A C7A -66.3(3)
C4A C5A C6A C11A 180.0
C10A C5A C6A C11A 0.0
Ru1 C5A C6A C11A 113.7(3)
C4A C5A C6A Ru1 66.3(3)
C10A C5A C6A Ru1 -113.7(3)
C1 Ru1 C6A C7A 118.2(5)
C3 Ru1 C6A C7A -119.3(4)
C4 Ru1 C6A C7A 59.0(2)
C8 Ru1 C6A C7A 13.8(3)
C5 Ru1 C6A C7A 103.9(3)
C3A Ru1 C6A C7A -79.4(5)
C7 Ru1 C6A C7A -32.4(7)
C6 Ru1 C6A C7A 153.6(9)
C1 Ru1 C6A C5A 3.4(4)
C3 Ru1 C6A C5A 125.9(4)
C4 Ru1 C6A C5A -55.7(2)
C8 Ru1 C6A C5A -101.0(3)
C5 Ru1 C6A C5A -10.9(3)
C3A Ru1 C6A C5A 165.9(5)
C7 Ru1 C6A C5A -147.2(6)
C6 Ru1 C6A C5A 38.8(9)
C7A Ru1 C6A C5A -114.79(13)
C1 Ru1 C6A C11A -119.3(4)
C3 Ru1 C6A C11A 3.2(4)
C4 Ru1 C6A C11A -178.4(2)
C8 Ru1 C6A C11A 136.3(3)
C5 Ru1 C6A C11A -133.6(3)
C3A Ru1 C6A C11A 43.2(5)
C7 Ru1 C6A C11A 90.1(7)
C6 Ru1 C6A C11A -83.9(9)
C7A Ru1 C6A C11A 122.51(11)
C5A C6A C7A C8A 0.0
C11A C6A C7A C8A 180.0
Ru1 C6A C7A C8A -66.6(3)
C5A C6A C7A C12A 180.0
C11A C6A C7A C12A 0.0
Ru1 C6A C7A C12A 113.4(3)
C5A C6A C7A Ru1 66.6(3)
C11A C6A C7A Ru1 -113.4(3)
C1 Ru1 C7A C6A -121.9(5)
C3 Ru1 C7A C6A 75.5(5)
C4 Ru1 C7A C6A -94.9(3)
C8 Ru1 C7A C6A -138.4(8)
C5 Ru1 C7A C6A -51.8(2)
C3A Ru1 C7A C6A 116.5(5)
C7 Ru1 C7A C6A 30.9(6)
C6 Ru1 C7A C6A -9.1(3)
C1 Ru1 C7A C8A -6.2(4)
C3 Ru1 C7A C8A -168.8(5)
C4 Ru1 C7A C8A 20.8(3)
C8 Ru1 C7A C8A -22.7(8)
C5 Ru1 C7A C8A 64.0(2)
C3A Ru1 C7A C8A -127.8(5)
C6A Ru1 C7A C8A 115.71(13)
C7 Ru1 C7A C8A 146.6(6)
C6 Ru1 C7A C8A 106.6(3)
C1 Ru1 C7A C12A 117.4(4)
C3 Ru1 C7A C12A -45.2(5)
C4 Ru1 C7A C12A 144.4(3)
C8 Ru1 C7A C12A 100.9(8)
C5 Ru1 C7A C12A -172.5(3)
C3A Ru1 C7A C12A -4.2(5)
C6A Ru1 C7A C12A -120.71(12)
C7 Ru1 C7A C12A -89.8(6)
C6 Ru1 C7A C12A -129.8(3)
C5A C4A C8A C7A 0.0
C9A C4A C8A C7A 180.0
Ru1 C4A C8A C7A 60.3(2)
C5A C4A C8A C13A 180.0
C9A C4A C8A C13A 0.0
Ru1 C4A C8A C13A -119.7(2)
C5A C4A C8A Ru1 -60.3(2)
C9A C4A C8A Ru1 119.7(2)
C6A C7A C8A C4A 0.0
C12A C7A C8A C4A 180.0
Ru1 C7A C8A C4A -62.8(3)
C6A C7A C8A C13A 180.0
C12A C7A C8A C13A 0.0
Ru1 C7A C8A C13A 117.2(3)
C6A C7A C8A Ru1 62.8(3)
C12A C7A C8A Ru1 -117.2(3)
C1 Ru1 C8A C4A -65.9(2)
C3 Ru1 C8A C4A 140.5(9)
C4 Ru1 C8A C4A -7.1(7)
C8 Ru1 C8A C4A 134.4(6)
C5 Ru1 C8A C4A 23.7(3)
C3A Ru1 C8A C4A -174.0(5)
C6A Ru1 C8A C4A 79.29(16)
C7 Ru1 C8A C4A 103.3(2)
C6 Ru1 C8A C4A 63.6(2)
C7A Ru1 C8A C4A 117.74(14)
C1 Ru1 C8A C7A 176.3(3)
C3 Ru1 C8A C7A 22.8(9)
C4 Ru1 C8A C7A -124.8(7)
C8 Ru1 C8A C7A 16.6(6)
C5 Ru1 C8A C7A -94.0(3)
C3A Ru1 C8A C7A 68.3(5)
C6A Ru1 C8A C7A -38.45(10)
C7 Ru1 C8A C7A -14.4(3)
C6 Ru1 C8A C7A -54.1(2)
C1 Ru1 C8A C13A 56.3(3)
C3 Ru1 C8A C13A -97.2(9)
C4 Ru1 C8A C13A 115.2(7)
C8 Ru1 C8A C13A -103.4(6)
C5 Ru1 C8A C13A 146.0(3)
C3A Ru1 C8A C13A -51.7(5)
C6A Ru1 C8A C13A -158.45(6)
C7 Ru1 C8A C13A -134.5(3)
C6 Ru1 C8A C13A -174.1(2)
C7A Ru1 C8A C13A -120.01(14)
C1 Ru3 C24 C28 -88.6(8)
C2 Ru3 C24 C28 91.8(5)
C3 Ru3 C24 C28 134.7(5)
C25 Ru3 C24 C28 -117.0(5)
C27 Ru3 C24 C28 -37.9(4)
C26 Ru3 C24 C28 -80.0(4)
Ru2 Ru3 C24 C28 58.3(5)
Ru1 Ru3 C24 C28 173.6(3)
C1 Ru3 C24 C25 28.4(9)
C2 Ru3 C24 C25 -151.2(5)
C3 Ru3 C24 C25 -108.3(5)
C28 Ru3 C24 C25 117.0(5)
C27 Ru3 C24 C25 79.1(4)
C26 Ru3 C24 C25 37.0(4)
Ru2 Ru3 C24 C25 175.3(3)
Ru1 Ru3 C24 C25 -69.4(4)
C1 Ru3 C24 C29 148.7(8)
C2 Ru3 C24 C29 -30.9(9)
C3 Ru3 C24 C29 11.9(9)
C28 Ru3 C24 C29 -122.7(9)
C25 Ru3 C24 C29 120.3(9)
C27 Ru3 C24 C29 -160.6(9)
C26 Ru3 C24 C29 157.3(9)
Ru2 Ru3 C24 C29 -64.4(9)
Ru1 Ru3 C24 C29 50.9(9)
C28 C24 C25 C26 -0.3(7)
C29 C24 C25 C26 177.0(6)
Ru3 C24 C25 C26 -62.9(4)
C28 C24 C25 C30 -173.6(6)
C29 C24 C25 C30 3.7(10)
Ru3 C24 C25 C30 123.8(6)
C28 C24 C25 Ru3 62.6(4)
C29 C24 C25 Ru3 -120.1(6)
C1 Ru3 C25 C26 -51.4(4)
C2 Ru3 C25 C26 159.4(5)
C3 Ru3 C25 C26 -160.1(5)
C28 Ru3 C25 C26 80.0(4)
C24 Ru3 C25 C26 117.5(5)
C27 Ru3 C25 C26 37.7(3)
Ru2 Ru3 C25 C26 -43.2(15)
Ru1 Ru3 C25 C26 -107.0(3)
C1 Ru3 C25 C24 -168.9(4)
C2 Ru3 C25 C24 41.9(6)
C3 Ru3 C25 C24 82.4(5)
C28 Ru3 C25 C24 -37.5(4)
C27 Ru3 C25 C24 -79.8(4)
C26 Ru3 C25 C24 -117.5(5)
Ru2 Ru3 C25 C24 -160.6(11)
Ru1 Ru3 C25 C24 135.5(3)
C1 Ru3 C25 C30 70.0(9)
C2 Ru3 C25 C30 -79.2(9)
C3 Ru3 C25 C30 -38.7(9)
C28 Ru3 C25 C30 -158.6(9)
C24 Ru3 C25 C30 -121.1(10)
C27 Ru3 C25 C30 159.1(9)
C26 Ru3 C25 C30 121.4(9)
Ru2 Ru3 C25 C30 78.2(17)
Ru1 Ru3 C25 C30 14.4(9)
C24 C25 C26 C27 -0.2(6)
C30 C25 C26 C27 173.1(6)
Ru3 C25 C26 C27 -62.5(4)
C24 C25 C26 C31 -174.5(6)
C30 C25 C26 C31 -1.2(10)
Ru3 C25 C26 C31 123.2(6)
C24 C25 C26 Ru3 62.3(4)
C30 C25 C26 Ru3 -124.4(6)
C1 Ru3 C26 C25 139.7(4)
C2 Ru3 C26 C25 -69.5(13)
C3 Ru3 C26 C25 32.6(7)
C28 Ru3 C26 C25 -79.6(4)
C24 Ru3 C26 C25 -37.4(4)
C27 Ru3 C26 C25 -116.7(5)
Ru2 Ru3 C26 C25 172.7(3)
Ru1 Ru3 C26 C25 94.0(3)
C1 Ru3 C26 C27 -103.6(4)
C2 Ru3 C26 C27 47.2(14)
C3 Ru3 C26 C27 149.3(6)
C28 Ru3 C26 C27 37.1(4)
C24 Ru3 C26 C27 79.3(4)
C25 Ru3 C26 C27 116.7(5)
Ru2 Ru3 C26 C27 -70.6(4)
Ru1 Ru3 C26 C27 -149.3(3)
C1 Ru3 C26 C31 15.8(7)
C2 Ru3 C26 C31 166.6(12)
C3 Ru3 C26 C31 -91.3(9)
C28 Ru3 C26 C31 156.5(8)
C24 Ru3 C26 C31 -161.3(8)
C25 Ru3 C26 C31 -123.9(9)
C27 Ru3 C26 C31 119.4(9)
Ru2 Ru3 C26 C31 48.8(8)
Ru1 Ru3 C26 C31 -29.9(8)
C25 C26 C27 C28 0.6(6)
C31 C26 C27 C28 175.2(6)
Ru3 C26 C27 C28 -61.7(4)
C25 C26 C27 C32 -171.4(6)
C31 C26 C27 C32 3.2(10)
Ru3 C26 C27 C32 126.2(6)
C25 C26 C27 Ru3 62.4(4)
C31 C26 C27 Ru3 -123.0(6)
C1 Ru3 C27 C28 -157.5(4)
C2 Ru3 C27 C28 -47.2(5)
C3 Ru3 C27 C28 13.8(14)
C24 Ru3 C27 C28 37.9(4)
C25 Ru3 C27 C28 80.4(4)
C26 Ru3 C27 C28 117.9(5)
Ru2 Ru3 C27 C28 -107.6(3)
Ru1 Ru3 C27 C28 175.5(3)
C1 Ru3 C27 C26 84.6(4)
C2 Ru3 C27 C26 -165.1(4)
C3 Ru3 C27 C26 -104.2(13)
C28 Ru3 C27 C26 -117.9(5)
C24 Ru3 C27 C26 -80.1(4)
C25 Ru3 C27 C26 -37.6(4)
Ru2 Ru3 C27 C26 134.5(3)
Ru1 Ru3 C27 C26 57.5(5)
C1 Ru3 C27 C32 -36.2(8)
C2 Ru3 C27 C32 74.1(9)
C3 Ru3 C27 C32 135.1(13)
C28 Ru3 C27 C32 121.3(9)
C24 Ru3 C27 C32 159.2(9)
C25 Ru3 C27 C32 -158.3(9)
C26 Ru3 C27 C32 -120.7(9)
Ru2 Ru3 C27 C32 13.7(8)
Ru1 Ru3 C27 C32 -63.2(9)
C25 C24 C28 C27 0.7(7)
C29 C24 C28 C27 -176.5(6)
Ru3 C24 C28 C27 63.5(4)
C25 C24 C28 C33 175.7(6)
C29 C24 C28 C33 -1.6(10)
Ru3 C24 C28 C33 -121.6(6)
C25 C24 C28 Ru3 -62.7(4)
C29 C24 C28 Ru3 120.0(6)
C26 C27 C28 C24 -0.8(6)
C32 C27 C28 C24 171.1(6)
Ru3 C27 C28 C24 -63.2(4)
C26 C27 C28 C33 -175.7(6)
C32 C27 C28 C33 -3.7(10)
Ru3 C27 C28 C33 122.0(7)
C26 C27 C28 Ru3 62.3(4)
C32 C27 C28 Ru3 -125.8(6)
C1 Ru3 C28 C24 150.1(4)
C2 Ru3 C28 C24 -97.8(4)
C3 Ru3 C28 C24 -58.4(6)
C25 Ru3 C28 C24 37.6(4)
C27 Ru3 C28 C24 116.4(5)
C26 Ru3 C28 C24 79.5(4)
Ru2 Ru3 C28 C24 -149.5(3)
Ru1 Ru3 C28 C24 -42.1(15)
C1 Ru3 C28 C27 33.8(5)
C2 Ru3 C28 C27 145.8(4)
C3 Ru3 C28 C27 -174.8(5)
C24 Ru3 C28 C27 -116.4(5)
C25 Ru3 C28 C27 -78.8(4)
C26 Ru3 C28 C27 -36.9(3)
Ru2 Ru3 C28 C27 94.2(3)
Ru1 Ru3 C28 C27 -158.4(12)
C1 Ru3 C28 C33 -89.6(8)
C2 Ru3 C28 C33 22.4(8)
C3 Ru3 C28 C33 61.8(9)
C24 Ru3 C28 C33 120.3(9)
C25 Ru3 C28 C33 157.9(9)
C27 Ru3 C28 C33 -123.4(9)
C26 Ru3 C28 C33 -160.3(9)
Ru2 Ru3 C28 C33 -29.2(8)
Ru1 Ru3 C28 C33 78.2(17)
C1 Ru2 C14 C18 -6.6(5)
C3A Ru2 C14 C18 123.5(5)
C2 Ru2 C14 C18 162.1(3)
C17A Ru2 C14 C18 -29.2(3)
C16A Ru2 C14 C18 -72.8(3)
C18A Ru2 C14 C18 10.8(6)
C15 Ru2 C14 C18 -116.42(9)
C15A Ru2 C14 C18 -114.1(4)
C14A Ru2 C14 C18 -159.5(15)
C1 Ru2 C14 C15 109.8(5)
C3A Ru2 C14 C15 -120.1(5)
C2 Ru2 C14 C15 -81.5(3)
C17A Ru2 C14 C15 87.2(3)
C16A Ru2 C14 C15 43.6(3)
C18A Ru2 C14 C15 127.2(6)
C15A Ru2 C14 C15 2.3(4)
C14A Ru2 C14 C15 -43.1(15)
C1 Ru2 C14 C19 -128.9(5)
C3A Ru2 C14 C19 1.2(5)
C2 Ru2 C14 C19 39.8(3)
C17A Ru2 C14 C19 -151.4(3)
C16A Ru2 C14 C19 165.0(3)
C18A Ru2 C14 C19 -111.5(6)
C15 Ru2 C14 C19 121.32(9)
C15A Ru2 C14 C19 123.6(4)
C14A Ru2 C14 C19 78.3(15)
C18 C14 C15 C16 0.0
C19 C14 C15 C16 180.0
Ru2 C14 C15 C16 -64.24(18)
C18 C14 C15 C20 180.0
C19 C14 C15 C20 0.0
Ru2 C14 C15 C20 115.76(18)
C18 C14 C15 Ru2 64.24(18)
C19 C14 C15 Ru2 -115.76(18)
C1 Ru2 C15 C14 -134.9(4)
C3A Ru2 C15 C14 73.1(5)
C2 Ru2 C15 C14 111.0(3)
C17A Ru2 C15 C14 -69.1(3)
C16A Ru2 C15 C14 -110.7(4)
C18A Ru2 C15 C14 -25.4(3)
C15A Ru2 C15 C14 -167(2)
C14A Ru2 C15 C14 14.5(6)
C1 Ru2 C15 C16 -18.6(4)
C3A Ru2 C15 C16 -170.6(5)
C2 Ru2 C15 C16 -132.7(3)
C17A Ru2 C15 C16 47.1(3)
C16A Ru2 C15 C16 5.6(4)
C18A Ru2 C15 C16 90.9(3)
C14 Ru2 C15 C16 116.28(9)
C15A Ru2 C15 C16 -50(2)
C14A Ru2 C15 C16 130.7(5)
C1 Ru2 C15 C20 103.6(4)
C3A Ru2 C15 C20 -48.5(5)
C2 Ru2 C15 C20 -10.5(3)
C17A Ru2 C15 C20 169.3(3)
C16A Ru2 C15 C20 127.7(4)
C18A Ru2 C15 C20 -146.9(3)
C14 Ru2 C15 C20 -121.59(9)
C15A Ru2 C15 C20 72(2)
C14A Ru2 C15 C20 -107.1(5)
C14 C15 C16 C17 0.0
C20 C15 C16 C17 180.0
Ru2 C15 C16 C17 -63.55(18)
C14 C15 C16 C21 -180.0
C20 C15 C16 C21 0.0
Ru2 C15 C16 C21 116.46(18)
C14 C15 C16 Ru2 63.55(18)
C20 C15 C16 Ru2 -116.45(18)
C1 Ru2 C16 C17 -74.5(2)
C3A Ru2 C16 C17 136.1(9)
C2 Ru2 C16 C17 178.7(3)
C17A Ru2 C16 C17 10.5(4)
C16A Ru2 C16 C17 -19(3)
C18A Ru2 C16 C17 49.1(3)
C15 Ru2 C16 C17 116.97(9)
C14 Ru2 C16 C17 78.99(11)
C15A Ru2 C16 C17 126.8(5)
C14A Ru2 C16 C17 91.0(3)
C1 Ru2 C16 C15 168.5(2)
C3A Ru2 C16 C15 19.2(9)
C2 Ru2 C16 C15 61.7(3)
C17A Ru2 C16 C15 -106.5(4)
C16A Ru2 C16 C15 -136(3)
C18A Ru2 C16 C15 -67.8(3)
C14 Ru2 C16 C15 -37.97(7)
C15A Ru2 C16 C15 9.8(5)
C14A Ru2 C16 C15 -25.9(3)
C1 Ru2 C16 C21 47.7(2)
C3A Ru2 C16 C21 -101.7(9)
C2 Ru2 C16 C21 -59.2(3)
C17A Ru2 C16 C21 132.7(4)
C16A Ru2 C16 C21 103(3)
C18A Ru2 C16 C21 171.3(3)
C15 Ru2 C16 C21 -120.86(9)
C14 Ru2 C16 C21 -158.8
C15A Ru2 C16 C21 -111.0(5)
C14A Ru2 C16 C21 -146.8(3)
C15 C16 C17 C18 0.0
C21 C16 C17 C18 180.0
Ru2 C16 C17 C18 -61.98(18)
C15 C16 C17 C22 180.0
C21 C16 C17 C22 0.0
Ru2 C16 C17 C22 118.02(17)
C15 C16 C17 Ru2 61.98(17)
C21 C16 C17 Ru2 -118.03(17)
C1 Ru2 C17 C18 -129.5(2)
C3A Ru2 C17 C18 -15.1(11)
C2 Ru2 C17 C18 114.1(9)
C17A Ru2 C17 C18 -9.4(19)
C16A Ru2 C17 C18 120.9(5)
C18A Ru2 C17 C18 9.8(4)
C15 Ru2 C17 C18 79.97(11)
C14 Ru2 C17 C18 37.40(7)
C15A Ru2 C17 C18 87.8(3)
C14A Ru2 C17 C18 47.1(3)
C1 Ru2 C17 C16 112.9(2)
C3A Ru2 C17 C16 -132.7(11)
C2 Ru2 C17 C16 -3.5(9)
C17A Ru2 C17 C16 -127.0(19)
C16A Ru2 C17 C16 3.4(6)
C18A Ru2 C17 C16 -107.8(3)
C15 Ru2 C17 C16 -37.61(7)
C14 Ru2 C17 C16 -80.18(11)
C15A Ru2 C17 C16 -29.7(3)
C14A Ru2 C17 C16 -70.5(3)
C1 Ru2 C17 C22 -8.2(2)
C3A Ru2 C17 C22 106.3(11)
C2 Ru2 C17 C22 -124.6(9)
C17A Ru2 C17 C22 111.9(19)
C16A Ru2 C17 C22 -117.7(5)
C18A Ru2 C17 C22 131.1(4)
C15 Ru2 C17 C22 -158.7
C14 Ru2 C17 C22 158.7
C15A Ru2 C17 C22 -150.8(3)
C14A Ru2 C17 C22 168.4(3)
C15 C14 C18 C17 0.0
C19 C14 C18 C17 180.0
Ru2 C14 C18 C17 63.08(18)
C15 C14 C18 C23 180.0
C19 C14 C18 C23 0.0
Ru2 C14 C18 C23 -116.92(18)
C15 C14 C18 Ru2 -63.08(18)
C19 C14 C18 Ru2 116.92(18)
C16 C17 C18 C14 0.0
C22 C17 C18 C14 180.0
Ru2 C17 C18 C14 -61.70(18)
C16 C17 C18 C23 180.0
C22 C17 C18 C23 0.0
Ru2 C17 C18 C23 118.31(18)
C16 C17 C18 Ru2 61.69(18)
C22 C17 C18 Ru2 -118.31(18)
C1 Ru2 C18 C14 176.7(2)
C3A Ru2 C18 C14 -69.9(5)
C2 Ru2 C18 C14 -31.5(5)
C17A Ru2 C18 C14 120.3(6)
C16A Ru2 C18 C14 85.4(3)
C18A Ru2 C18 C14 -25.0(14)
C15 Ru2 C18 C14 37.95(7)
C15A Ru2 C18 C14 43.8(3)
C14A Ru2 C18 C14 5.1(4)
C1 Ru2 C18 C17 59.5(2)
C3A Ru2 C18 C17 172.9(5)
C2 Ru2 C18 C17 -148.7(6)
C17A Ru2 C18 C17 3.1(6)
C16A Ru2 C18 C17 -31.8(3)
C18A Ru2 C18 C17 -142.2(14)
C15 Ru2 C18 C17 -79.27(11)
C14 Ru2 C18 C17 -117.21(10)
C15A Ru2 C18 C17 -73.4(3)
C14A Ru2 C18 C17 -112.1(3)
C1 Ru2 C18 C23 -62.5(2)
C3A Ru2 C18 C23 50.9(5)
C2 Ru2 C18 C23 89.3(6)
C17A Ru2 C18 C23 -118.9(6)
C16A Ru2 C18 C23 -153.8(3)
C18A Ru2 C18 C23 95.8(14)
C15 Ru2 C18 C23 158.7
C14 Ru2 C18 C23 120.80(9)
C15A Ru2 C18 C23 164.6(3)
C14A Ru2 C18 C23 125.9(4)
C1 Ru2 C14A C18A -34.7(11)
C3A Ru2 C14A C18A 112.3(6)
C2 Ru2 C14A C18A 151.0(4)
C17A Ru2 C14A C18A -37.72(12)
C16A Ru2 C14A C18A -80.47(19)
C15 Ru2 C14A C18A -117.6(5)
C14 Ru2 C14A C18A 7.2(15)
C15A Ru2 C14A C18A -117.81(18)
C1 Ru2 C14A C15A 83.1(11)
C3A Ru2 C14A C15A -129.9(5)
C2 Ru2 C14A C15A -91.1(4)
C17A Ru2 C14A C15A 80.1(2)
C16A Ru2 C14A C15A 37.33(12)
C18A Ru2 C14A C15A 117.81(18)
C15 Ru2 C14A C15A 0.2(6)
C14 Ru2 C14A C15A 125.1(15)
C1 Ru2 C14A C19A -155.6(10)
C3A Ru2 C14A C19A -8.6(6)
C2 Ru2 C14A C19A 30.2(4)
C17A Ru2 C14A C19A -158.58(7)
C16A Ru2 C14A C19A 158.67(7)
C18A Ru2 C14A C19A -120.86(16)
C15 Ru2 C14A C19A 121.5(6)
C14 Ru2 C14A C19A -113.6(15)
C15A Ru2 C14A C19A 121.34(17)
C18A C14A C15A C16A 0.0
C19A C14A C15A C16A 180.0
Ru2 C14A C15A C16A -61.2(3)
C18A C14A C15A C20A 180.0
C19A C14A C15A C20A 0.0
Ru2 C14A C15A C20A 118.8(3)
C18A C14A C15A Ru2 61.2(3)
C19A C14A C15A Ru2 -118.8(3)
C1 Ru2 C15A C16A -35.7(5)
C3A Ru2 C15A C16A 180.0(6)
C2 Ru2 C15A C16A -144.0(4)
C17A Ru2 C15A C16A 37.87(13)
C18A Ru2 C15A C16A 80.50(19)
C15 Ru2 C15A C16A 117(2)
C14 Ru2 C15A C16A 105.1(3)
C14A Ru2 C15A C16A 117.66(16)
C1 Ru2 C15A C14A -153.3(5)
C3A Ru2 C15A C14A 62.3(6)
C2 Ru2 C15A C14A 98.4(4)
C17A Ru2 C15A C14A -79.79(19)
C16A Ru2 C15A C14A -117.66(16)
C18A Ru2 C15A C14A -37.15(12)
C15 Ru2 C15A C14A -1(2)
C14 Ru2 C15A C14A -12.5(4)
C1 Ru2 C15A C20A 85.1(5)
C3A Ru2 C15A C20A -59.3(6)
C2 Ru2 C15A C20A -23.2(4)
C17A Ru2 C15A C20A 158.61(7)
C16A Ru2 C15A C20A 120.73(17)
C18A Ru2 C15A C20A -158.76(7)
C15 Ru2 C15A C20A -122(2)
C14 Ru2 C15A C20A -134.1(4)
C14A Ru2 C15A C20A -121.61(17)
C14A C15A C16A C17A 0.0
C20A C15A C16A C17A 180.0
Ru2 C15A C16A C17A -62.2(3)
C14A C15A C16A C21A 180.0
C20A C15A C16A C21A 0.0
Ru2 C15A C16A C21A 117.8(3)
C14A C15A C16A Ru2 62.2(3)
C20A C15A C16A Ru2 -117.8(3)
C1 Ru2 C16A C15A 156.0(3)
C3A Ru2 C16A C15A -0.1(13)
C2 Ru2 C16A C15A 49.3(5)
C17A Ru2 C16A C15A -116.97(16)
C18A Ru2 C16A C15A -79.13(18)
C15 Ru2 C16A C15A -9.4(4)
C14 Ru2 C16A C15A -49.0(3)
C14A Ru2 C16A C15A -37.03(11)
C1 Ru2 C16A C17A -87.0(3)
C3A Ru2 C16A C17A 116.8(13)
C2 Ru2 C16A C17A 166.2(5)
C18A Ru2 C16A C17A 37.83(11)
C15 Ru2 C16A C17A 107.5(4)
C14 Ru2 C16A C17A 68.0(3)
C15A Ru2 C16A C17A 116.97(16)
C14A Ru2 C16A C17A 79.94(18)
C1 Ru2 C16A C21A 34.0(3)
C3A Ru2 C16A C21A -122.1(13)
C2 Ru2 C16A C21A -72.7(5)
C17A Ru2 C16A C21A 121.03(16)
C18A Ru2 C16A C21A 158.86(7)
C15 Ru2 C16A C21A -131.4(4)
C14 Ru2 C16A C21A -171.0(3)
C15A Ru2 C16A C21A -122.01(16)
C14A Ru2 C16A C21A -159.04(7)
C15A C16A C17A C18A 0.0
C21A C16A C17A C18A 180.0
Ru2 C16A C17A C18A -63.4(3)
C15A C16A C17A C22A 180.0
C21A C16A C17A C22A 0.0
Ru2 C16A C17A C22A 116.6(3)
C15A C16A C17A Ru2 63.4(3)
C21A C16A C17A Ru2 -116.6(3)
C1 Ru2 C17A C18A -141.8(3)
C3A Ru2 C17A C18A -27.0(9)
C2 Ru2 C17A C18A 72.2(16)
C16A Ru2 C17A C18A 116.70(15)
C15 Ru2 C17A C18A 71.5(3)
C14 Ru2 C17A C18A 28.2(3)
C15A Ru2 C17A C18A 79.21(18)
C14A Ru2 C17A C18A 37.30(12)
C1 Ru2 C17A C16A 101.5(3)
C3A Ru2 C17A C16A -143.7(9)
C2 Ru2 C17A C16A -44.5(16)
C18A Ru2 C17A C16A -116.70(15)
C15 Ru2 C17A C16A -45.2(3)
C14 Ru2 C17A C16A -88.5(3)
C15A Ru2 C17A C16A -37.49(11)
C14A Ru2 C17A C16A -79.40(17)
C1 Ru2 C17A C22A -20.0(3)
C3A Ru2 C17A C22A 94.8(9)
C2 Ru2 C17A C22A -166.0(16)
C16A Ru2 C17A C22A -121.53(15)
C18A Ru2 C17A C22A 121.77(16)
C15 Ru2 C17A C22A -166.7(3)
C14 Ru2 C17A C22A 150.0(3)
C15A Ru2 C17A C22A -159.02(6)
C14A Ru2 C17A C22A 159.07(6)
C15A C14A C18A C17A 0.0
C19A C14A C18A C17A 180.0
Ru2 C14A C18A C17A 61.7(3)
C15A C14A C18A C23A 180.0
C19A C14A C18A C23A 0.0
Ru2 C14A C18A C23A -118.3(3)
C15A C14A C18A Ru2 -61.7(3)
C19A C14A C18A Ru2 118.3(3)
C16A C17A C18A C14A 0.0
C22A C17A C18A C14A 180.0
Ru2 C17A C18A C14A -63.1(3)
C16A C17A C18A C23A 180.0
C22A C17A C18A C23A 0.0
Ru2 C17A C18A C23A 116.9(3)
C16A C17A C18A Ru2 63.1(3)
C22A C17A C18A Ru2 -116.9(3)
C1 Ru2 C18A C14A 167.4(4)
C3A Ru2 C18A C14A -78.3(6)
C2 Ru2 C18A C14A -42.2(5)
C17A Ru2 C18A C14A 117.20(16)
C16A Ru2 C18A C14A 79.27(17)
C15 Ru2 C18A C14A 32.1(3)
C14 Ru2 C18A C14A -3.0(6)
C15A Ru2 C18A C14A 36.99(11)
C1 Ru2 C18A C17A 50.2(3)
C3A Ru2 C18A C17A 164.5(6)
C2 Ru2 C18A C17A -159.4(6)
C16A Ru2 C18A C17A -37.93(12)
C15 Ru2 C18A C17A -85.1(3)
C14 Ru2 C18A C17A -120.2(6)
C15A Ru2 C18A C17A -80.21(19)
C14A Ru2 C18A C17A -117.20(16)
C1 Ru2 C18A C23A -70.7(3)
C3A Ru2 C18A C23A 43.7(6)
C2 Ru2 C18A C23A 79.8(5)
C17A Ru2 C18A C23A -120.83(17)
C16A Ru2 C18A C23A -158.76(7)
C15 Ru2 C18A C23A 154.1(3)
C14 Ru2 C18A C23A 119.0(6)
C15A Ru2 C18A C23A 158.96(6)
C14A Ru2 C18A C23A 121.97(16)
